data_4027448
loop_
_publ_author_name
'Xi-Ai Gao'
'Ru-Long Yan'
'Xian-Xue Wang'
'Hao Yan'
'Jian Li'
'Han Guo'
'Guo-Sheng Huang'

_publ_section_title
;
 Pd(II)-Catalyzed Synthesis of Benzisoxazolones from Benzohydroxamic Acids
 via C-H Activation
;
_journal_name_full 'Journal of Organic Chemistry'
_journal_page_first 7700
_journal_page_last 7705
_journal_paper_doi 10.1021/jo301180k
_journal_volume 77
_journal_year 2012
_chemical_absolute_configuration none
_chemical_formula_sum 'C9 H7 N O2'
_chemical_formula_weight 161.16
_chemical_name_systematic
; 
 ? 
;
_space_group_IT_number 29
_symmetry_cell_setting orthorhombic
_symmetry_space_group_name_Hall 'P 2c -2ac'
_symmetry_space_group_name_H-M 'P c a 21'
_atom_sites_solution_hydrogens geom
_atom_sites_solution_primary direct
_atom_sites_solution_secondary difmap
_audit_creation_method SHELXL-97
_cell_angle_alpha 90.00
_cell_angle_beta 90.00
_cell_angle_gamma 90.00
_cell_formula_units_Z 4
_cell_length_a 13.724(6)
_cell_length_b 7.874(4)
_cell_length_c 7.137(3)
_cell_measurement_reflns_used 1187
_cell_measurement_temperature 296(2)
_cell_measurement_theta_max 23.46
_cell_measurement_theta_min 2.59
_cell_volume 771.2(6)
_computing_cell_refinement 'Bruker SAINT'
_computing_data_collection 'Bruker APEX2'
_computing_data_reduction 'Bruker SAINT'
_computing_molecular_graphics 'Bruker SHELXTL'
_computing_publication_material 'Bruker SHELXTL'
_computing_structure_refinement 'SHELXL-97 (Sheldrick, 2008)'
_computing_structure_solution 'SHELXS-97 (Sheldrick, 2008)'
_diffrn_ambient_temperature 296(2)
_diffrn_measured_fraction_theta_full 0.994
_diffrn_measured_fraction_theta_max 0.994
_diffrn_measurement_device_type 'Bruker APEX-II CCD'
_diffrn_measurement_method '\f and \w scans'
_diffrn_radiation_monochromator graphite
_diffrn_radiation_source 'fine-focus sealed tube'
_diffrn_radiation_type MoK\a
_diffrn_radiation_wavelength 0.71073
_diffrn_reflns_av_R_equivalents 0.0392
_diffrn_reflns_av_sigmaI/netI 0.0458
_diffrn_reflns_limit_h_max 16
_diffrn_reflns_limit_h_min -13
_diffrn_reflns_limit_k_max 8
_diffrn_reflns_limit_k_min -9
_diffrn_reflns_limit_l_max 8
_diffrn_reflns_limit_l_min -8
_diffrn_reflns_number 3826
_diffrn_reflns_theta_full 25.46
_diffrn_reflns_theta_max 25.46
_diffrn_reflns_theta_min 2.59
_exptl_absorpt_coefficient_mu 0.100
_exptl_absorpt_correction_T_max 0.9764
_exptl_absorpt_correction_T_min 0.9716
_exptl_absorpt_correction_type multi-scan
_exptl_absorpt_process_details SADABS
_exptl_crystal_colour colorless
_exptl_crystal_density_diffrn 1.388
_exptl_crystal_description block
_exptl_crystal_F_000 336
_exptl_crystal_size_max 0.29
_exptl_crystal_size_mid 0.27
_exptl_crystal_size_min 0.24
_refine_diff_density_max 0.112
_refine_diff_density_min -0.090
_refine_diff_density_rms 0.027
_refine_ls_abs_structure_details 'Flack H D (1983), Acta Cryst. A39, 876-881'
_refine_ls_abs_structure_Flack 0.6(18)
_refine_ls_extinction_coef 0.057(6)
_refine_ls_extinction_expression Fc^*^=kFc[1+0.001xFc^2^\l^3^/sin(2\q)]^-1/4^
_refine_ls_extinction_method SHELXL
_refine_ls_goodness_of_fit_ref 1.022
_refine_ls_hydrogen_treatment constr
_refine_ls_matrix_type full
_refine_ls_number_parameters 111
_refine_ls_number_reflns 1414
_refine_ls_number_restraints 1
_refine_ls_restrained_S_all 1.021
_refine_ls_R_factor_all 0.0526
_refine_ls_R_factor_gt 0.0394
_refine_ls_shift/su_max 0.000
_refine_ls_shift/su_mean 0.000
_refine_ls_structure_factor_coef Fsqd
_refine_ls_weighting_details 'calc w=1/[\s^2^(Fo^2^)+(0.0515P)^2^+0.0000P] where P=(Fo^2^+2Fc^2^)/3'
_refine_ls_weighting_scheme calc
_refine_ls_wR_factor_gt 0.0920
_refine_ls_wR_factor_ref 0.0999
_reflns_number_gt 1129
_reflns_number_total 1414
_reflns_threshold_expression >2sigma(I)
_cod_data_source_file jo301180k_si_001.cif
_cod_data_source_block pca21
_cod_database_code 4027448

loop_
_symmetry_equiv_pos_as_xyz
'x, y, z'
'-x, -y, z+1/2'
'x+1/2, -y, z'
'-x+1/2, y, z+1/2'

loop_
_atom_site_label
_atom_site_type_symbol
_atom_site_fract_x
_atom_site_fract_y
_atom_site_fract_z
_atom_site_U_iso_or_equiv
_atom_site_adp_type
_atom_site_occupancy
_atom_site_symmetry_multiplicity
_atom_site_calc_flag
_atom_site_refinement_flags
C1 C 0.28243(16) 0.4692(3) 1.0119(3) 0.0501(5) Uani 1 1 d .
C2 C 0.31945(15) 0.3017(3) 0.9278(3) 0.0490(6) Uani 1 1 d .
C3 C 0.23266(15) 0.2030(3) 0.8857(3) 0.0451(6) Uani 1 1 d .
C4 C 0.2195(2) 0.0433(3) 0.8080(3) 0.0620(7) Uani 1 1 d .
H4 H 0.2726 -0.0219 0.7709 0.074 Uiso 1 1 calc R
C5 C 0.1260(3) -0.0163(4) 0.7874(4) 0.0777(9) Uani 1 1 d .
H5 H 0.1153 -0.1227 0.7347 0.093 Uiso 1 1 calc R
C6 C 0.0480(3) 0.0810(4) 0.8444(4) 0.0789(9) Uani 1 1 d .
H6 H -0.0146 0.0379 0.8296 0.095 Uiso 1 1 calc R
C7 C 0.05942(16) 0.2400(3) 0.9227(3) 0.0606(7) Uani 1 1 d .
H7 H 0.0060 0.3037 0.9615 0.073 Uiso 1 1 calc R
C8 C 0.15291(14) 0.3003(3) 0.9411(3) 0.0415(5) Uani 1 1 d .
C9 C 0.1181(2) 0.5925(3) 1.0722(4) 0.0736(8) Uani 1 1 d .
H9A H 0.1554 0.6865 1.1191 0.110 Uiso 1 1 calc R
H9B H 0.0750 0.5522 1.1684 0.110 Uiso 1 1 calc R
H9C H 0.0807 0.6285 0.9658 0.110 Uiso 1 1 calc R
N1 N 0.18367(12) 0.4567(2) 1.0167(3) 0.0466(5) Uani 1 1 d .
O1 O 0.40462(11) 0.2692(2) 0.9032(2) 0.0728(6) Uani 1 1 d .
O2 O 0.33120(14) 0.5884(2) 1.0634(3) 0.0790(6) Uani 1 1 d .

loop_
_atom_site_aniso_label
_atom_site_aniso_U_11
_atom_site_aniso_U_22
_atom_site_aniso_U_33
_atom_site_aniso_U_23
_atom_site_aniso_U_13
_atom_site_aniso_U_12
C1 0.0507(13) 0.0525(12) 0.0470(12) 0.0030(11) 0.0006(12) -0.0092(11)
C2 0.0392(13) 0.0629(14) 0.0449(13) 0.0057(12) 0.0010(11) 0.0032(10)
C3 0.0494(13) 0.0472(11) 0.0387(14) 0.0043(10) -0.0006(10) 0.0016(10)
C4 0.087(2) 0.0475(14) 0.0513(16) 0.0019(11) -0.0046(13) 0.0065(13)
C5 0.117(3) 0.0513(14) 0.0651(19) 0.0070(13) -0.0168(18) -0.0268(17)
C6 0.080(2) 0.088(2) 0.0685(18) 0.0175(16) -0.0158(16) -0.0423(18)
C7 0.0445(13) 0.0773(16) 0.0599(15) 0.0173(13) -0.0042(12) -0.0099(11)
C8 0.0400(12) 0.0465(12) 0.0381(12) 0.0110(10) -0.0007(10) -0.0029(9)
C9 0.080(2) 0.0579(15) 0.082(2) 0.0021(14) 0.0052(16) 0.0265(13)
N1 0.0454(10) 0.0449(9) 0.0497(11) -0.0003(8) 0.0025(9) 0.0062(8)
O1 0.0414(9) 0.1016(12) 0.0754(13) 0.0033(11) 0.0032(9) 0.0124(8)
O2 0.0807(13) 0.0726(12) 0.0835(14) -0.0098(10) -0.0081(11) -0.0314(10)

loop_
_atom_type_symbol
_atom_type_description
_atom_type_scat_dispersion_real
_atom_type_scat_dispersion_imag
_atom_type_scat_source
C C 0.0033 0.0016 'International Tables Vol C Tables 4.2.6.8 and 6.1.1.4'
H H 0.0000 0.0000 'International Tables Vol C Tables 4.2.6.8 and 6.1.1.4'
N N 0.0061 0.0033 'International Tables Vol C Tables 4.2.6.8 and 6.1.1.4'
O O 0.0106 0.0060 'International Tables Vol C Tables 4.2.6.8 and 6.1.1.4'

loop_
_geom_angle_atom_site_label_1
_geom_angle_atom_site_label_2
_geom_angle_atom_site_label_3
_geom_angle
O2 C1 N1 126.9(2)
O2 C1 C2 127.0(2)
N1 C1 C2 106.11(18)
O1 C2 C3 130.5(2)
O1 C2 C1 123.93(19)
C3 C2 C1 105.60(18)
C4 C3 C8 120.7(2)
C4 C3 C2 132.4(2)
C8 C3 C2 106.92(18)
C5 C4 C3 118.3(3)
C5 C4 H4 120.9
C3 C4 H4 120.9
C4 C5 C6 120.3(2)
C4 C5 H5 119.9
C6 C5 H5 119.9
C5 C6 C7 122.4(3)
C5 C6 H6 118.8
C7 C6 H6 118.8
C8 C7 C6 117.3(3)
C8 C7 H7 121.4
C6 C7 H7 121.4
C7 C8 C3 121.1(2)
C7 C8 N1 128.2(2)
C3 C8 N1 110.73(17)
N1 C9 H9A 109.5
N1 C9 H9B 109.5
H9A C9 H9B 109.5
N1 C9 H9C 109.5
H9A C9 H9C 109.5
H9B C9 H9C 109.5
C1 N1 C8 110.63(18)
C1 N1 C9 124.8(2)
C8 N1 C9 124.2(2)

loop_
_geom_bond_atom_site_label_1
_geom_bond_atom_site_label_2
_geom_bond_distance
C1 O2 1.210(3)
C1 N1 1.359(3)
C1 C2 1.536(3)
C2 O1 1.209(2)
C2 C3 1.454(3)
C3 C4 1.386(3)
C3 C8 1.393(3)
C4 C5 1.375(4)
C4 H4 0.9300
C5 C6 1.378(5)
C5 H5 0.9300
C6 C7 1.380(4)
C6 H6 0.9300
C7 C8 1.374(3)
C7 H7 0.9300
C8 N1 1.409(3)
C9 N1 1.452(3)
C9 H9A 0.9600
C9 H9B 0.9600
C9 H9C 0.9600

loop_
_geom_torsion_atom_site_label_1
_geom_torsion_atom_site_label_2
_geom_torsion_atom_site_label_3
_geom_torsion_atom_site_label_4
_geom_torsion
O2 C1 C2 O1 0.1(4)
N1 C1 C2 O1 -179.9(2)
O2 C1 C2 C3 -178.8(2)
N1 C1 C2 C3 1.2(2)
O1 C2 C3 C4 1.0(4)
C1 C2 C3 C4 179.7(2)
O1 C2 C3 C8 -179.5(2)
C1 C2 C3 C8 -0.7(2)
C8 C3 C4 C5 0.0(3)
C2 C3 C4 C5 179.5(2)
C3 C4 C5 C6 -0.5(4)
C4 C5 C6 C7 0.3(4)
C5 C6 C7 C8 0.5(4)
C6 C7 C8 C3 -1.1(3)
C6 C7 C8 N1 -179.6(2)
C4 C3 C8 C7 0.9(3)
C2 C3 C8 C7 -178.74(18)
C4 C3 C8 N1 179.6(2)
C2 C3 C8 N1 0.0(2)
O2 C1 N1 C8 178.8(2)
C2 C1 N1 C8 -1.2(2)
O2 C1 N1 C9 5.2(4)
C2 C1 N1 C9 -174.8(2)
C7 C8 N1 C1 179.46(19)
C3 C8 N1 C1 0.8(2)
C7 C8 N1 C9 -6.9(4)
C3 C8 N1 C9 174.4(2)

loop_
_cod_related_entry_id
_cod_related_entry_database
_cod_related_entry_code
1 ChemSpider 15517
